data_7040179
loop_
_publ_author_name
'Lee, Jhen-Yi'
'Shen, Jiun-Shian'
'Tzeng, Ru-Jiun'
'Lu, I-Chen'
'Lii, Jenn-Huei'
'Hu, Ching-Han'
'Lee, Hon Man'

_publ_section_title
;
 Well-defined palladium(0) complexes bearing N-heterocyclic carbene and
 phosphine moieties: efficient catalytic applications in the Mizoroki-Heck
 reaction and direct C-H functionalization.
;
_journal_issue 25
_journal_name_full 'Dalton transactions (Cambridge, England : 2003)'
_journal_page_first 10375
_journal_page_last 10388
_journal_paper_doi 10.1039/c6dt01323f
_journal_volume 45
_journal_year 2016
_chemical_formula_moiety '2(C28 H25 N2 O3 P Pd), C4 H8 O'
_chemical_formula_sum 'C60 H58 N4 O7 P2 Pd2'
_chemical_formula_weight 1221.84
_space_group_crystal_system triclinic
_space_group_IT_number 2
_space_group_name_Hall '-P 1'
_space_group_name_H-M_alt 'P -1'
_symmetry_cell_setting triclinic
_symmetry_Int_Tables_number 2
_symmetry_space_group_name_Hall '-P 1'
_symmetry_space_group_name_H-M 'P -1'
_atom_sites_solution_hydrogens geom
_audit_creation_method SHELXL-2014/7
_audit_update_record
;
2016-05-21 deposited with the CCDC.
2016-05-23 downloaded from the CCDC.
;
_cell_angle_alpha 95.426(3)
_cell_angle_beta 93.106(3)
_cell_angle_gamma 110.644(3)
_cell_formula_units_Z 1
_cell_length_a 10.6104(6)
_cell_length_b 11.6829(6)
_cell_length_c 12.5519(6)
_cell_measurement_reflns_used 6101
_cell_measurement_temperature 150(2)
_cell_measurement_theta_max 28.1
_cell_measurement_theta_min 2.3
_cell_volume 1443.09(13)
_computing_cell_refinement 'SAINT (Bruker, 2007)'
_computing_data_collection 'APEX2 (Bruker, 2007)'
_computing_data_reduction 'SAINT (Bruker, 2007)'
_computing_molecular_graphics 'SHELXTL (Sheldrick, 2008)'
_computing_publication_material 'DIAMOND (Brandenburg, 2006)'
_computing_structure_refinement 'SHELXL-2014/7 (Sheldrick, 2014)'
_computing_structure_solution 'SHELXTL (Sheldrick, 2008)'
_diffrn_ambient_temperature 150(2)
_diffrn_measured_fraction_theta_full 0.954
_diffrn_measured_fraction_theta_max 0.933
_diffrn_measurement_device_type 'Bruker SMART APEXII'
_diffrn_measurement_method \w
_diffrn_radiation_probe x-ray
_diffrn_radiation_type MoK\a
_diffrn_radiation_wavelength 0.71073
_diffrn_reflns_av_R_equivalents 0.0661
_diffrn_reflns_av_unetI/netI 0.0904
_diffrn_reflns_Laue_measured_fraction_full 0.954
_diffrn_reflns_Laue_measured_fraction_max 0.933
_diffrn_reflns_limit_h_max 11
_diffrn_reflns_limit_h_min -13
_diffrn_reflns_limit_k_max 14
_diffrn_reflns_limit_k_min -12
_diffrn_reflns_limit_l_max 15
_diffrn_reflns_limit_l_min -16
_diffrn_reflns_number 14625
_diffrn_reflns_point_group_measured_fraction_full 0.954
_diffrn_reflns_point_group_measured_fraction_max 0.933
_diffrn_reflns_theta_full 25.242
_diffrn_reflns_theta_max 26.998
_diffrn_reflns_theta_min 1.637
_exptl_absorpt_coefficient_mu 0.733
_exptl_absorpt_correction_T_max 0.898
_exptl_absorpt_correction_T_min 0.867
_exptl_absorpt_correction_type multi-scan
_exptl_absorpt_process_details 'SADABS (Sheldrick, 2003)'
_exptl_crystal_colour orange
_exptl_crystal_density_diffrn 1.406
_exptl_crystal_description prism
_exptl_crystal_F_000 624
_exptl_crystal_size_max 0.200
_exptl_crystal_size_mid 0.180
_exptl_crystal_size_min 0.150
_refine_diff_density_max 3.144
_refine_diff_density_min -1.309
_refine_diff_density_rms 0.193
_refine_ls_extinction_method none
_refine_ls_goodness_of_fit_ref 1.112
_refine_ls_hydrogen_treatment constr
_refine_ls_matrix_type full
_refine_ls_number_parameters 352
_refine_ls_number_reflns 5871
_refine_ls_number_restraints 0
_refine_ls_restrained_S_all 1.112
_refine_ls_R_factor_all 0.1127
_refine_ls_R_factor_gt 0.0871
_refine_ls_shift/su_max 0.000
_refine_ls_shift/su_mean 0.000
_refine_ls_structure_factor_coef Fsqd
_refine_ls_weighting_details 'w=1/[\s^2^(Fo^2^)+(0.1156P)^2^+9.6858P] where P=(Fo^2^+2Fc^2^)/3'
_refine_ls_weighting_scheme calc
_refine_ls_wR_factor_gt 0.2308
_refine_ls_wR_factor_ref 0.2466
_reflns_Friedel_coverage 0.000
_reflns_number_gt 4377
_reflns_number_total 5871
_reflns_threshold_expression 'I > 2\s(I)'
_cod_data_source_file c6dt01323f2.cif
_cod_data_source_block ymj088
_cod_database_code 7040179
_shelx_shelxl_version_number 2014/7
_shelx_space_group_comment
;
The symmetry employed for this shelxl refinement is uniquely defined
by the following loop, which should always be used as a source of
symmetry information in preference to the above space-group names.
They are only intended as comments.
;
_shelx_estimated_absorpt_t_min 0.867
_shelx_estimated_absorpt_t_max 0.898

loop_
_space_group_symop_operation_xyz
'x, y, z'
'-x, -y, -z'

loop_
_atom_site_label
_atom_site_type_symbol
_atom_site_fract_x
_atom_site_fract_y
_atom_site_fract_z
_atom_site_U_iso_or_equiv
_atom_site_adp_type
_atom_site_occupancy
_atom_site_site_symmetry_order
_atom_site_calc_flag
_atom_site_refinement_flags_posn
_atom_site_refinement_flags_adp
_atom_site_refinement_flags_occupancy
Pd1 Pd 0.74292(7) 0.75117(6) 0.15723(5) 0.0268(2) Uani 1 1 d . . .
P1 P 0.7427(2) 0.6273(2) 0.28789(17) 0.0261(5) Uani 1 1 d . . .
O1 O 0.9679(7) 0.7768(6) -0.0031(5) 0.0389(16) Uani 1 1 d . . .
O2 O 0.8190(8) 0.8023(7) -0.1218(5) 0.0457(18) Uani 1 1 d . . .
O3 O 1.1145(7) 0.7994(8) 0.1422(7) 0.056(2) Uani 1 1 d . . .
N1 N 0.4638(7) 0.5449(6) 0.1254(5) 0.0235(14) Uani 1 1 d . . .
N2 N 0.4423(7) 0.7122(6) 0.0868(6) 0.0272(15) Uani 1 1 d . . .
C1 C 0.5361(8) 0.6637(8) 0.1151(6) 0.0245(17) Uani 1 1 d . . .
C2 C 0.3124(9) 0.6235(9) 0.0805(8) 0.034(2) Uani 1 1 d . . .
H2 H 0.2317 0.6343 0.0617 0.041 Uiso 1 1 calc R U .
C3 C 0.3263(9) 0.5193(8) 0.1068(7) 0.0297(19) Uani 1 1 d . . .
H3 H 0.2572 0.4447 0.1115 0.036 Uiso 1 1 calc R U .
C4 C 0.5179(8) 0.4551(8) 0.1655(7) 0.0252(17) Uani 1 1 d . . .
H4A H 0.5872 0.4468 0.1214 0.030 Uiso 1 1 calc R U .
H4B H 0.4460 0.3752 0.1612 0.030 Uiso 1 1 calc R U .
C5 C 0.5780(8) 0.4990(8) 0.2824(7) 0.0278(18) Uani 1 1 d . . .
H5A H 0.5905 0.4312 0.3150 0.033 Uiso 1 1 calc R U .
H5B H 0.5162 0.5262 0.3227 0.033 Uiso 1 1 calc R U .
C6 C 0.7815(11) 0.6963(9) 0.4268(7) 0.039(2) Uani 1 1 d . . .
C7 C 0.7084(10) 0.6532(10) 0.5092(8) 0.043(2) Uani 1 1 d . . .
H7 H 0.6323 0.5813 0.4967 0.051 Uiso 1 1 calc R U .
C8 C 0.7468(11) 0.7165(12) 0.6130(8) 0.047(3) Uani 1 1 d . . .
H8 H 0.6923 0.6907 0.6682 0.056 Uiso 1 1 calc R U .
C9 C 0.8626(19) 0.8144(12) 0.6328(10) 0.081(5) Uani 1 1 d . . .
H9 H 0.8842 0.8591 0.7009 0.097 Uiso 1 1 calc R U .
C10 C 0.953(2) 0.8515(16) 0.5529(11) 0.117(8) Uani 1 1 d . . .
H10 H 1.0392 0.9105 0.5686 0.140 Uiso 1 1 calc R U .
C11 C 0.904(2) 0.7940(16) 0.4496(12) 0.135(10) Uani 1 1 d . . .
H11 H 0.9546 0.8222 0.3931 0.161 Uiso 1 1 calc R U .
C12 C 0.8577(9) 0.5432(9) 0.2715(7) 0.032(2) Uani 1 1 d . . .
C13 C 0.8967(9) 0.5229(9) 0.1692(7) 0.033(2) Uani 1 1 d . . .
H13 H 0.8695 0.5569 0.1122 0.039 Uiso 1 1 calc R U .
C14 C 0.9761(10) 0.4518(9) 0.1528(8) 0.038(2) Uani 1 1 d . . .
H14 H 1.0041 0.4403 0.0850 0.045 Uiso 1 1 calc R U .
C15 C 1.0139(10) 0.3983(10) 0.2350(8) 0.041(2) Uani 1 1 d . . .
H15 H 1.0663 0.3500 0.2227 0.049 Uiso 1 1 calc R U .
C16 C 0.9746(11) 0.4158(11) 0.3354(8) 0.048(3) Uani 1 1 d . . .
H16 H 1.0013 0.3804 0.3916 0.058 Uiso 1 1 calc R U .
C17 C 0.8945(10) 0.4867(10) 0.3534(8) 0.042(2) Uani 1 1 d . . .
H17 H 0.8655 0.4960 0.4211 0.051 Uiso 1 1 calc R U .
C18 C 0.4696(10) 0.8394(8) 0.0647(7) 0.034(2) Uani 1 1 d . . .
H18A H 0.5646 0.8877 0.0844 0.041 Uiso 1 1 calc R U .
H18B H 0.4171 0.8749 0.1088 0.041 Uiso 1 1 calc R U .
C19 C 0.4348(9) 0.8468(8) -0.0525(7) 0.0301(19) Uani 1 1 d . . .
C20 C 0.3090(10) 0.8457(8) -0.0875(8) 0.037(2) Uani 1 1 d . . .
H20 H 0.2446 0.8393 -0.0387 0.044 Uiso 1 1 calc R U .
C21 C 0.2773(14) 0.8538(11) -0.1933(10) 0.059(3) Uani 1 1 d . . .
H21 H 0.1921 0.8532 -0.2160 0.071 Uiso 1 1 calc R U .
C22 C 0.3732(16) 0.8629(11) -0.2663(9) 0.060(3) Uani 1 1 d . . .
H22 H 0.3524 0.8686 -0.3380 0.072 Uiso 1 1 calc R U .
C23 C 0.4990(16) 0.8636(10) -0.2324(10) 0.061(4) Uani 1 1 d . . .
H23 H 0.5626 0.8683 -0.2816 0.074 Uiso 1 1 calc R U .
C24 C 0.5307(12) 0.8572(9) -0.1260(8) 0.042(2) Uani 1 1 d . . .
H24 H 0.6166 0.8600 -0.1031 0.051 Uiso 1 1 calc R U .
C25 C 0.9378(10) 0.8870(9) 0.1515(7) 0.034(2) Uani 1 1 d . . .
H25 H 0.9430 0.9188 0.2231 0.041 Uiso 1 1 calc R U .
C26 C 0.8472(9) 0.8940(8) 0.0640(7) 0.0311(19) Uani 1 1 d . . .
H26 H 0.7871 0.9357 0.0667 0.037 Uiso 1 1 calc R U .
C27 C 0.8699(9) 0.8222(9) -0.0289(8) 0.035(2) Uani 1 1 d . . .
C28 C 1.0189(10) 0.8208(10) 0.1059(8) 0.041(2) Uani 1 1 d . . .
C302 C 0.376(2) 0.8736(18) 0.3801(19) 0.077(8) Uani 0.5 1 d G . P
H30A H 0.3529 0.8700 0.3037 0.092 Uiso 0.5 1 calc R U P
H30B H 0.4086 0.9588 0.4124 0.092 Uiso 0.5 1 calc R U P
C301 C 0.4783(14) 0.8148(16) 0.4006(16) 0.054(6) Uani 0.5 1 d G . P
H30C H 0.5439 0.8326 0.3478 0.065 Uiso 0.5 1 calc R U P
H30D H 0.5258 0.8449 0.4717 0.065 Uiso 0.5 1 calc R U P
O11 O 0.404(3) 0.6870(14) 0.3923(18) 0.146(14) Uani 0.5 1 d G . P
C305 C 0.269(2) 0.670(2) 0.417(2) 0.24(5) Uani 0.5 1 d G . P
H30E H 0.2495 0.6297 0.4813 0.289 Uiso 0.5 1 calc R U P
H30F H 0.2043 0.6190 0.3582 0.289 Uiso 0.5 1 calc R U P
C300 C 0.2566(18) 0.795(3) 0.434(2) 0.17(3) Uani 0.5 1 d G . P
H30G H 0.2638 0.8241 0.5097 0.202 Uiso 0.5 1 calc R U P
H30H H 0.1718 0.7938 0.3998 0.202 Uiso 0.5 1 calc R U P

loop_
_atom_site_aniso_label
_atom_site_aniso_U_11
_atom_site_aniso_U_22
_atom_site_aniso_U_33
_atom_site_aniso_U_23
_atom_site_aniso_U_13
_atom_site_aniso_U_12
Pd1 0.0265(4) 0.0339(4) 0.0205(4) 0.0082(3) 0.0053(2) 0.0097(3)
P1 0.0254(11) 0.0365(12) 0.0180(10) 0.0082(9) 0.0052(9) 0.0114(10)
O1 0.046(4) 0.047(4) 0.034(4) 0.008(3) 0.017(3) 0.026(3)
O2 0.058(5) 0.060(5) 0.027(4) 0.009(3) 0.011(3) 0.028(4)
O3 0.035(4) 0.082(6) 0.058(5) 0.022(4) 0.007(4) 0.026(4)
N1 0.025(4) 0.026(4) 0.022(3) 0.006(3) 0.006(3) 0.010(3)
N2 0.030(4) 0.030(4) 0.026(4) 0.005(3) 0.003(3) 0.015(3)
C1 0.025(4) 0.030(4) 0.019(4) 0.003(3) 0.006(3) 0.011(4)
C2 0.027(4) 0.040(5) 0.036(5) 0.006(4) 0.003(4) 0.014(4)
C3 0.024(4) 0.034(5) 0.029(5) 0.004(4) 0.004(4) 0.007(4)
C4 0.025(4) 0.028(4) 0.028(4) 0.006(3) 0.002(3) 0.015(4)
C5 0.025(4) 0.034(5) 0.027(4) 0.014(4) 0.007(4) 0.011(4)
C6 0.054(6) 0.044(6) 0.022(4) 0.008(4) 0.008(4) 0.020(5)
C7 0.033(5) 0.053(6) 0.028(5) 0.003(4) 0.004(4) -0.002(5)
C8 0.049(6) 0.078(8) 0.020(5) 0.009(5) 0.008(4) 0.030(6)
C9 0.162(16) 0.043(7) 0.028(6) 0.005(5) 0.003(8) 0.025(9)
C10 0.18(2) 0.084(12) 0.035(8) -0.002(7) -0.003(10) -0.015(12)
C11 0.19(2) 0.087(12) 0.039(8) 0.011(8) 0.026(10) -0.063(13)
C12 0.026(4) 0.052(6) 0.019(4) 0.007(4) 0.003(3) 0.016(4)
C13 0.030(5) 0.044(5) 0.022(4) 0.007(4) 0.004(4) 0.010(4)
C14 0.034(5) 0.046(6) 0.035(5) 0.008(4) 0.011(4) 0.015(4)
C15 0.041(5) 0.049(6) 0.038(6) 0.009(5) 0.008(5) 0.022(5)
C16 0.056(7) 0.071(7) 0.033(5) 0.017(5) 0.007(5) 0.038(6)
C17 0.044(6) 0.070(7) 0.026(5) 0.014(5) 0.006(4) 0.034(5)
C18 0.044(5) 0.035(5) 0.026(5) 0.006(4) 0.000(4) 0.017(4)
C19 0.037(5) 0.024(4) 0.028(5) 0.005(4) 0.000(4) 0.010(4)
C20 0.037(5) 0.032(5) 0.038(5) 0.007(4) 0.000(4) 0.008(4)
C21 0.064(8) 0.043(6) 0.059(8) 0.013(6) -0.016(6) 0.007(6)
C22 0.097(10) 0.053(7) 0.031(6) 0.003(5) -0.007(6) 0.031(7)
C23 0.105(11) 0.045(6) 0.046(7) 0.012(5) 0.036(7) 0.036(7)
C24 0.055(6) 0.036(5) 0.041(6) 0.008(4) 0.008(5) 0.023(5)
C25 0.041(5) 0.038(5) 0.026(5) 0.003(4) 0.010(4) 0.016(4)
C26 0.028(4) 0.033(5) 0.035(5) 0.005(4) 0.013(4) 0.012(4)
C27 0.029(5) 0.043(5) 0.030(5) 0.002(4) 0.014(4) 0.009(4)
C28 0.032(5) 0.053(6) 0.041(6) 0.017(5) 0.009(4) 0.017(5)
C302 0.09(2) 0.078(19) 0.066(18) 0.030(15) 0.019(16) 0.032(17)
C301 0.035(11) 0.059(14) 0.055(14) -0.019(11) 0.002(10) 0.006(10)
O11 0.24(4) 0.057(14) 0.14(3) -0.031(15) -0.08(3) 0.073(19)
C305 0.13(4) 0.30(9) 0.09(4) -0.05(5) -0.02(3) -0.14(5)
C300 0.053(18) 0.36(7) 0.17(4) 0.22(5) 0.06(2) 0.12(3)

loop_
_atom_type_symbol
_atom_type_description
_atom_type_scat_dispersion_real
_atom_type_scat_dispersion_imag
_atom_type_scat_source
C C 0.0033 0.0016 'International Tables Vol C Tables 4.2.6.8 and 6.1.1.4'
H H 0.0000 0.0000 'International Tables Vol C Tables 4.2.6.8 and 6.1.1.4'
N N 0.0061 0.0033 'International Tables Vol C Tables 4.2.6.8 and 6.1.1.4'
O O 0.0106 0.0060 'International Tables Vol C Tables 4.2.6.8 and 6.1.1.4'
P P 0.1023 0.0942 'International Tables Vol C Tables 4.2.6.8 and 6.1.1.4'
Pd Pd -0.9988 1.0072 'International Tables Vol C Tables 4.2.6.8 and 6.1.1.4'

loop_
_geom_angle_atom_site_label_1
_geom_angle_atom_site_label_2
_geom_angle_atom_site_label_3
_geom_angle
C1 Pd1 C25 155.4(3)
C1 Pd1 C26 116.1(3)
C25 Pd1 C26 39.6(4)
C1 Pd1 P1 92.7(2)
C25 Pd1 P1 111.8(3)
C26 Pd1 P1 151.1(3)
C6 P1 C12 103.7(4)
C6 P1 C5 105.8(4)
C12 P1 C5 101.2(4)
C6 P1 Pd1 118.6(3)
C12 P1 Pd1 114.3(3)
C5 P1 Pd1 111.4(3)
C27 O1 C28 108.4(7)
C1 N1 C3 111.5(7)
C1 N1 C4 126.1(7)
C3 N1 C4 122.0(7)
C1 N2 C2 110.5(7)
C1 N2 C18 126.1(7)
C2 N2 C18 123.3(7)
N1 C1 N2 104.7(7)
N1 C1 Pd1 125.2(6)
N2 C1 Pd1 129.6(6)
C3 C2 N2 106.8(8)
C3 C2 H2 126.6
N2 C2 H2 126.6
C2 C3 N1 106.5(8)
C2 C3 H3 126.8
N1 C3 H3 126.8
N1 C4 C5 109.6(7)
N1 C4 H4A 109.8
C5 C4 H4A 109.8
N1 C4 H4B 109.8
C5 C4 H4B 109.8
H4A C4 H4B 108.2
C4 C5 P1 110.2(5)
C4 C5 H5A 109.6
P1 C5 H5A 109.6
C4 C5 H5B 109.6
P1 C5 H5B 109.6
H5A C5 H5B 108.1
C7 C6 C11 118.7(10)
C7 C6 P1 125.6(8)
C11 C6 P1 115.5(8)
C6 C7 C8 120.3(10)
C6 C7 H7 119.9
C8 C7 H7 119.9
C9 C8 C7 119.9(10)
C9 C8 H8 120.1
C7 C8 H8 120.1
C8 C9 C10 121.7(12)
C8 C9 H9 119.1
C10 C9 H9 119.1
C11 C10 C9 115.5(17)
C11 C10 H10 122.2
C9 C10 H10 122.2
C6 C11 C10 122.8(14)
C6 C11 H11 118.6
C10 C11 H11 118.6
C17 C12 C13 118.6(8)
C17 C12 P1 122.4(7)
C13 C12 P1 118.5(7)
C14 C13 C12 119.7(8)
C14 C13 H13 120.1
C12 C13 H13 120.1
C15 C14 C13 120.9(9)
C15 C14 H14 119.5
C13 C14 H14 119.5
C14 C15 C16 120.0(9)
C14 C15 H15 120.0
C16 C15 H15 120.0
C15 C16 C17 119.9(9)
C15 C16 H16 120.0
C17 C16 H16 120.0
C12 C17 C16 120.7(9)
C12 C17 H17 119.6
C16 C17 H17 119.6
N2 C18 C19 112.2(7)
N2 C18 H18A 109.2
C19 C18 H18A 109.2
N2 C18 H18B 109.2
C19 C18 H18B 109.2
H18A C18 H18B 107.9
C20 C19 C24 119.0(9)
C20 C19 C18 120.6(8)
C24 C19 C18 120.3(9)
C21 C20 C19 120.9(10)
C21 C20 H20 119.5
C19 C20 H20 119.5
C20 C21 C22 119.6(12)
C20 C21 H21 120.2
C22 C21 H21 120.2
C23 C22 C21 120.0(11)
C23 C22 H22 120.0
C21 C22 H22 120.0
C24 C23 C22 120.1(11)
C24 C23 H23 120.0
C22 C23 H23 120.0
C23 C24 C19 120.3(11)
C23 C24 H24 119.8
C19 C24 H24 119.8
C26 C25 C28 106.7(8)
C26 C25 Pd1 70.7(5)
C28 C25 Pd1 105.5(6)
C26 C25 H25 126.7
C28 C25 H25 126.7
Pd1 C25 H25 93.0
C25 C26 C27 105.6(8)
C25 C26 Pd1 69.6(5)
C27 C26 Pd1 101.0(6)
C25 C26 H26 127.2
C27 C26 H26 127.2
Pd1 C26 H26 97.5
O2 C27 O1 119.0(8)
O2 C27 C26 130.2(9)
O1 C27 C26 110.7(8)
O3 C28 O1 118.9(9)
O3 C28 C25 132.9(10)
O1 C28 C25 108.2(8)
C301 C302 C300 102.3
C301 C302 H30A 111.3
C300 C302 H30A 111.3
C301 C302 H30B 111.3
C300 C302 H30B 111.3
H30A C302 H30B 109.2
O11 C301 C302 105.6
O11 C301 H30C 110.6
C302 C301 H30C 110.6
O11 C301 H30D 110.6
C302 C301 H30D 110.6
H30C C301 H30D 108.8
C301 O11 C305 108.2
O11 C305 C300 108.1
O11 C305 H30E 110.1
C300 C305 H30E 110.1
O11 C305 H30F 110.1
C300 C305 H30F 110.1
H30E C305 H30F 108.4
C305 C300 C302 102.1
C305 C300 H30G 111.3
C302 C300 H30G 111.3
C305 C300 H30H 111.3
C302 C300 H30H 111.3
H30G C300 H30H 109.2

loop_
_geom_bond_atom_site_label_1
_geom_bond_atom_site_label_2
_geom_bond_distance
Pd1 C1 2.081(8)
Pd1 C25 2.127(10)
Pd1 C26 2.142(8)
Pd1 P1 2.287(2)
P1 C6 1.811(10)
P1 C12 1.825(9)
P1 C5 1.851(9)
O1 C27 1.362(11)
O1 C28 1.420(13)
O2 C27 1.224(12)
O3 C28 1.204(12)
N1 C1 1.351(11)
N1 C3 1.384(11)
N1 C4 1.475(9)
N2 C1 1.355(10)
N2 C2 1.395(12)
N2 C18 1.467(11)
C2 C3 1.346(12)
C2 H2 0.9300
C3 H3 0.9300
C4 C5 1.533(12)
C4 H4A 0.9700
C4 H4B 0.9700
C5 H5A 0.9700
C5 H5B 0.9700
C6 C7 1.354(13)
C6 C11 1.38(2)
C7 C8 1.399(15)
C7 H7 0.9300
C8 C9 1.343(19)
C8 H8 0.9300
C9 C10 1.42(2)
C9 H9 0.9300
C10 C11 1.39(2)
C10 H10 0.9300
C11 H11 0.9300
C12 C17 1.383(13)
C12 C13 1.395(12)
C13 C14 1.387(13)
C13 H13 0.9300
C14 C15 1.367(14)
C14 H14 0.9300
C15 C16 1.368(14)
C15 H15 0.9300
C16 C17 1.392(14)
C16 H16 0.9300
C17 H17 0.9300
C18 C19 1.515(12)
C18 H18A 0.9700
C18 H18B 0.9700
C19 C20 1.378(13)
C19 C24 1.392(13)
C20 C21 1.373(15)
C20 H20 0.9300
C21 C22 1.389(18)
C21 H21 0.9300
C22 C23 1.375(19)
C22 H22 0.9300
C23 C24 1.375(16)
C23 H23 0.9300
C24 H24 0.9300
C25 C26 1.447(13)
C25 C28 1.451(13)
C25 H25 0.9300
C26 C27 1.452(12)
C26 H26 0.9300
C302 C301 1.4990
C302 C300 1.5143
C302 H30A 0.9700
C302 H30B 0.9700
C301 O11 1.4123
C301 H30C 0.9700
C301 H30D 0.9700
O11 C305 1.4321
C305 C300 1.5058
C305 H30E 0.9700
C305 H30F 0.9700
C300 H30G 0.9700
C300 H30H 0.9700

loop_
_geom_torsion_atom_site_label_1
_geom_torsion_atom_site_label_2
_geom_torsion_atom_site_label_3
_geom_torsion_atom_site_label_4
_geom_torsion
C3 N1 C1 N2 -1.6(9)
C4 N1 C1 N2 -173.6(7)
C3 N1 C1 Pd1 170.5(6)
C4 N1 C1 Pd1 -1.5(11)
C2 N2 C1 N1 0.5(9)
C18 N2 C1 N1 -179.3(7)
C2 N2 C1 Pd1 -171.2(6)
C18 N2 C1 Pd1 9.1(12)
C1 N2 C2 C3 0.9(10)
C18 N2 C2 C3 -179.4(8)
N2 C2 C3 N1 -1.8(10)
C1 N1 C3 C2 2.2(10)
C4 N1 C3 C2 174.6(7)
C1 N1 C4 C5 62.5(10)
C3 N1 C4 C5 -108.7(8)
N1 C4 C5 P1 -75.0(7)
C6 P1 C5 C4 165.6(6)
C12 P1 C5 C4 -86.5(6)
Pd1 P1 C5 C4 35.4(6)
C12 P1 C6 C7 -100.8(10)
C5 P1 C6 C7 5.3(11)
Pd1 P1 C6 C7 131.2(9)
C12 P1 C6 C11 72.7(14)
C5 P1 C6 C11 178.8(13)
Pd1 P1 C6 C11 -55.3(14)
C11 C6 C7 C8 8(2)
P1 C6 C7 C8 -178.4(8)
C6 C7 C8 C9 -5.5(18)
C7 C8 C9 C10 -4(2)
C8 C9 C10 C11 10(3)
C7 C6 C11 C10 -2(3)
P1 C6 C11 C10 -175(2)
C9 C10 C11 C6 -8(3)
C6 P1 C12 C17 34.4(10)
C5 P1 C12 C17 -75.2(9)
Pd1 P1 C12 C17 165.0(8)
C6 P1 C12 C13 -153.5(8)
C5 P1 C12 C13 97.0(8)
Pd1 P1 C12 C13 -22.9(9)
C17 C12 C13 C14 -2.9(14)
P1 C12 C13 C14 -175.4(7)
C12 C13 C14 C15 1.8(15)
C13 C14 C15 C16 -0.7(16)
C14 C15 C16 C17 0.9(18)
C13 C12 C17 C16 3.1(16)
P1 C12 C17 C16 175.3(9)
C15 C16 C17 C12 -2.1(18)
C1 N2 C18 C19 112.2(9)
C2 N2 C18 C19 -67.4(11)
N2 C18 C19 C20 92.7(10)
N2 C18 C19 C24 -88.6(10)
C24 C19 C20 C21 0.5(14)
C18 C19 C20 C21 179.2(9)
C19 C20 C21 C22 0.2(16)
C20 C21 C22 C23 0.1(18)
C21 C22 C23 C24 -1.1(18)
C22 C23 C24 C19 1.8(16)
C20 C19 C24 C23 -1.5(14)
C18 C19 C24 C23 179.8(9)
C28 C25 C26 C27 4.8(10)
Pd1 C25 C26 C27 -96.2(6)
C28 C25 C26 Pd1 101.0(7)
C28 O1 C27 O2 174.9(8)
C28 O1 C27 C26 -2.7(10)
C25 C26 C27 O2 -178.7(10)
Pd1 C26 C27 O2 109.6(10)
C25 C26 C27 O1 -1.4(10)
Pd1 C26 C27 O1 -73.1(7)
C27 O1 C28 O3 -174.0(9)
C27 O1 C28 C25 5.8(10)
C26 C25 C28 O3 173.2(11)
Pd1 C25 C28 O3 -112.7(12)
C26 C25 C28 O1 -6.6(10)
Pd1 C25 C28 O1 67.5(8)
C300 C302 C301 O11 37.0
C302 C301 O11 C305 -25.9
C301 O11 C305 C300 4.1
O11 C305 C300 C302 18.7
C301 C302 C300 C305 -32.9
